data_7705829
loop_
_publ_author_name
'Brach\<nakov\'a, Barbora'
'Adamko Ko\<Z\'i\<skov\'a, J\'ulia'
'Ko\<Z\'i\<sek, Jozef'
'Meln\'ikov\'a, Eva'
'G\'al, Miroslav'
'Herchel, Radovan'
'Dubaj, Tibor'
'\<Salitro\<s, Ivan'

_publ_section_title
;
 Low-spin and spin-crossover iron(II) complexes with pyridyl-benzimidazole
 ligands: synthesis, and structural, magnetic and solution study.
;
_journal_issue 48
_journal_name_full 'Dalton transactions (Cambridge, England : 2003)'
_journal_page_first 17786
_journal_page_last 17795
_journal_paper_doi 10.1039/d0dt03497e
_journal_volume 49
_journal_year 2020
_chemical_formula_moiety 'C82 H82 Fe N10, 2(Cl O4), C3 H6 O'
_chemical_formula_sum 'C85 H88 Cl2 Fe N10 O9'
_chemical_formula_weight 1520.41
_space_group_crystal_system monoclinic
_space_group_IT_number 14
_space_group_name_Hall '-P 2yn'
_space_group_name_H-M_alt 'P 1 21/n 1'
_atom_sites_solution_hydrogens geom
_atom_sites_solution_primary dual
_audit_creation_date 2019-06-18
_audit_creation_method
;
Olex2 1.2
(compiled 2018.04.26 svn.r3504 for OlexSys, GUI svn.r5492)
;
_audit_update_record
;
2019-06-19 deposited with the CCDC.	2020-11-13 downloaded from the CCDC.
;
_cell_angle_alpha 90
_cell_angle_beta 107.7600(10)
_cell_angle_gamma 90
_cell_formula_units_Z 4
_cell_length_a 21.5941(2)
_cell_length_b 16.9152(2)
_cell_length_c 22.1820(2)
_cell_measurement_reflns_used 232563
_cell_measurement_temperature 100(2)
_cell_measurement_theta_max 71.70
_cell_measurement_theta_min 2.50
_cell_volume 7716.25(14)
_computing_molecular_graphics 'Olex2 (Dolomanov et al., 2009)'
_computing_publication_material 'Olex2 (Dolomanov et al., 2009)'
_computing_structure_refinement 'ShelXL (Sheldrick, 2015)'
_computing_structure_solution 'ShelXT (Sheldrick, 2015)'
_diffrn_ambient_temperature 100.0
_diffrn_detector_area_resol_mean 5.81
_diffrn_measured_fraction_theta_full 1.000
_diffrn_measured_fraction_theta_max 1.000
_diffrn_measurement_device_type 'STOE STADIVARI'
_diffrn_measurement_method 'rotation method, \w scans'
_diffrn_radiation_type CuK\a
_diffrn_radiation_wavelength 1.54186
_diffrn_reflns_av_R_equivalents 0.1096
_diffrn_reflns_av_unetI/netI 0.0327
_diffrn_reflns_Laue_measured_fraction_full 1.000
_diffrn_reflns_Laue_measured_fraction_max 1.000
_diffrn_reflns_limit_h_max 23
_diffrn_reflns_limit_h_min -23
_diffrn_reflns_limit_k_max 17
_diffrn_reflns_limit_k_min -18
_diffrn_reflns_limit_l_max 24
_diffrn_reflns_limit_l_min -21
_diffrn_reflns_number 409872
_diffrn_reflns_point_group_measured_fraction_full 1.000
_diffrn_reflns_point_group_measured_fraction_max 1.000
_diffrn_reflns_theta_full 58.933
_diffrn_reflns_theta_max 58.933
_diffrn_reflns_theta_min 2.500
_diffrn_source 'Genix3D Cu HF'
_exptl_absorpt_coefficient_mu 2.729
_exptl_absorpt_correction_T_max 0.947
_exptl_absorpt_correction_T_min 0.642
_exptl_absorpt_correction_type multi-scan
_exptl_absorpt_process_details
;
STOE X-Red32, absorption correction by Gaussian integration, analogous to
P. Coppens, "The Evaluation of Absorption and Extinction in Single-Crystal
Structure Analysis", published in: F. R. Ahmed (Editor), "Crystallographic
Computing", Munksgaard, Copenhagen (1970), 255 - 270.
Afterwards scaling of reflection intensities was performed within STOE LANA.
J. Koziskova, F. Hahn, J. Richter, J. Kozisek, "Comparison of different
absorption corrections on the model structure of tetrakis(\m~2~-acetato)-
diaqua-di-copper(II)", Acta Chimica Slovaca, vol. 9, no. 2, 2016, pp. 136 - 140.
Finally a spherical absorption correction was done within STOE LANA.
;
_exptl_crystal_colour brown
_exptl_crystal_density_diffrn 1.309
_exptl_crystal_density_method 'not measured'
_exptl_crystal_description plate
_exptl_crystal_F_000 3200
_exptl_crystal_size_max 0.2
_exptl_crystal_size_mid 0.15
_exptl_crystal_size_min 0.02
_refine_diff_density_max 0.923
_refine_diff_density_min -0.694
_refine_diff_density_rms 0.075
_refine_ls_extinction_method none
_refine_ls_goodness_of_fit_ref 1.084
_refine_ls_hydrogen_treatment constr
_refine_ls_matrix_type full
_refine_ls_number_parameters 978
_refine_ls_number_reflns 11085
_refine_ls_number_restraints 75
_refine_ls_restrained_S_all 1.083
_refine_ls_R_factor_all 0.0924
_refine_ls_R_factor_gt 0.0709
_refine_ls_shift/su_max 0.001
_refine_ls_shift/su_mean 0.000
_refine_ls_structure_factor_coef Fsqd
_refine_ls_weighting_details 'w=1/[\s^2^(Fo^2^)+(0.1580P)^2^] where P=(Fo^2^+2Fc^2^)/3'
_refine_ls_weighting_scheme calc
_refine_ls_wR_factor_gt 0.2127
_refine_ls_wR_factor_ref 0.2270
_reflns_Friedel_coverage 0.000
_reflns_number_gt 7901
_reflns_number_total 11085
_reflns_threshold_expression 'I > 2\s(I)'
_cod_data_source_file d0dt03497e3.cif
_cod_data_source_block bb196
_cod_depositor_comments 'Adding full bibliography for 7705824--7705831.cif.'
_cod_database_code 7705829
_shelx_shelxl_version_number 2016/6
_shelx_space_group_comment
;
The symmetry employed for this shelxl refinement is uniquely defined
by the following loop, which should always be used as a source of
symmetry information in preference to the above space-group names.
They are only intended as comments.
;
_shelx_estimated_absorpt_t_max 0.947
_shelx_estimated_absorpt_t_min 0.611
_olex2_refinement_description
;
1. Fixed Uiso
 At 1.2 times of:
  All C(H) groups, All C(H,H) groups
 At 1.5 times of:
  All C(H,H,H) groups
2. Rigid bond restraints
 C3E, C1E, O1E, C2E, C58, C59, C57, C17, C18, C16, C15, C12, C11, C13, C39,
 C40, C41
 with sigma for 1-2 distances of 0.01 and sigma for 1-3 distances of 0.01
3. Uiso/Uaniso restraints and constraints
C3E \\sim C1E \\sim O1E \\sim C2E \\sim C58 \\sim C59 \\sim C57 \\sim C17 \\sim
C18 \\sim C16 \\sim C15 \\sim C12 \\sim C11 \\sim C13 \\sim C39 \\sim C40 \\sim
C41: within 2A with sigma of 0.04 and sigma for terminal atoms of 0.08
4.a Secondary CH2 refined with riding coordinates:
 C31(H31A,H31B), C72(H72A,H72B), C8(H8A,H8B), C49(H49A,H49B)
4.b Aromatic/amide H refined with riding coordinates:
 C29(H29), C26(H26), C22(H22), C20(H20), C28(H28), C70(H70), C61(H61),
 C27(H27), C63(H63), C5(H5), C21(H21), C6(H6), C33(H33), C47(H47), C74(H74),
 C62(H62), C67(H67), C3(H3), C69(H69), C77(H77), C75(H75), C4(H4), C78(H78),
 C68(H68), C55(H55), C44(H44), C52(H52), C51(H51), C10(H10), C54(H54), C36(H36),
  C34(H34), C37(H37), C45(H45), C14(H14), C46(H46), C11(H11), C13(H13)
4.c Idealised Me refined as rotating group:
 C82(H82A,H82B,H82C), C80(H80A,H80B,H80C), C81(H81A,H81B,H81C), C41(H41A,H41B,
 H41C), C40(H40A,H40B,H40C), C17(H17A,H17B,H17C), C16(H16A,H16B,H16C), C39(H39A,
 H39B,H39C), C58(H58A,H58B,H58C), C59(H59A,H59B,H59C), C57(H57A,H57B,H57C),
 C18(H18A,H18B,H18C), C2E(H2EA,H2EB,H2EC), C3E(H3EA,H3EB,H3EC)
;
_olex2_submission_special_instructions 'No special instructions were received'

loop_
_space_group_symop_operation_xyz
'x, y, z'
'-x+1/2, y+1/2, -z+1/2'
'-x, -y, -z'
'x-1/2, -y-1/2, z-1/2'

loop_
_atom_site_label
_atom_site_type_symbol
_atom_site_fract_x
_atom_site_fract_y
_atom_site_fract_z
_atom_site_U_iso_or_equiv
_atom_site_adp_type
_atom_site_occupancy
_atom_site_site_symmetry_order
_atom_site_calc_flag
_atom_site_refinement_flags_posn
_atom_site_refinement_flags_adp
_atom_site_refinement_flags_occupancy
_atom_site_disorder_assembly
_atom_site_disorder_group
Fe1 Fe 0.59983(3) 0.22613(3) 0.59129(3) 0.0389(2) Uani 1 1 d . . . . .
N8 N 0.53399(17) 0.00312(18) 0.59060(16) 0.0413(8) Uani 1 1 d . . . . .
N3 N 0.54545(16) 0.13066(18) 0.56938(15) 0.0388(8) Uani 1 1 d . . . . .
N7 N 0.78260(17) 0.3056(2) 0.67093(16) 0.0456(9) Uani 1 1 d . . . . .
N4 N 0.56634(17) 0.24616(19) 0.66286(17) 0.0416(8) Uani 1 1 d . . . . .
N5 N 0.53427(16) 0.30233(18) 0.55366(16) 0.0408(8) Uani 1 1 d . . . . .
N10 N 0.58800(19) 0.2958(2) 0.41399(17) 0.0508(10) Uani 1 1 d . . . . .
N9 N 0.48889(18) 0.2976(2) 0.69794(18) 0.0506(9) Uani 1 1 d . . . . .
N1 N 0.67508(17) 0.29403(19) 0.62866(16) 0.0429(9) Uani 1 1 d . . . . .
N6 N 0.61234(17) 0.23311(18) 0.50733(16) 0.0424(9) Uani 1 1 d . . . . .
N2 N 0.66413(16) 0.14742(19) 0.62608(16) 0.0406(8) Uani 1 1 d . . . . .
C24 C 0.5763(2) 0.0645(2) 0.59550(18) 0.0385(10) Uani 1 1 d . . . . .
C71 C 0.6544(2) 0.2058(2) 0.4751(2) 0.0421(10) Uani 1 1 d . . . . .
C25 C 0.4721(2) 0.0324(2) 0.56045(19) 0.0408(10) Uani 1 1 d . . . . .
C65 C 0.5744(2) 0.2873(2) 0.4691(2) 0.0432(11) Uani 1 1 d . . . . .
C23 C 0.6465(2) 0.0700(2) 0.62419(19) 0.0399(10) Uani 1 1 d . . . . .
C7 C 0.6899(2) 0.3738(2) 0.6389(2) 0.0426(10) Uani 1 1 d . . . . .
C30 C 0.4797(2) 0.1117(2) 0.54554(19) 0.0393(10) Uani 1 1 d . . . . .
C1 C 0.7315(2) 0.2553(2) 0.6495(2) 0.0445(11) Uani 1 1 d . . . . .
C29 C 0.4260(2) 0.1570(2) 0.51298(19) 0.0414(10) Uani 1 1 d . . . . .
H29 H 0.430656 0.210261 0.501567 0.050 Uiso 1 1 calc R . . . .
C76 C 0.7256(2) 0.5438(3) 0.4404(2) 0.0492(11) Uani 1 1 d . . . . .
C19 C 0.7275(2) 0.1688(2) 0.65069(19) 0.0420(10) Uani 1 1 d . . . . .
C60 C 0.4939(2) 0.3277(2) 0.5859(2) 0.0415(10) Uani 1 1 d . . . . .
C43 C 0.5288(3) 0.2534(3) 0.7466(2) 0.0562(13) Uani 1 1 d . . . . .
C2 C 0.7575(2) 0.3816(2) 0.6647(2) 0.0457(11) Uani 1 1 d . . . . .
C32 C 0.5230(2) -0.0714(2) 0.6818(2) 0.0464(11) Uani 1 1 d . . . . .
C42 C 0.5135(2) 0.2921(2) 0.6492(2) 0.0440(11) Uani 1 1 d . . . . .
C26 C 0.4113(2) -0.0032(2) 0.5469(2) 0.0464(11) Uani 1 1 d . . . . .
H26 H 0.406296 -0.056229 0.558872 0.056 Uiso 1 1 calc R . . . .
C22 C 0.6929(2) 0.0118(2) 0.6471(2) 0.0471(11) Uani 1 1 d . . . . .
H22 H 0.680714 -0.042320 0.645701 0.056 Uiso 1 1 calc R . . . .
C48 C 0.5772(2) 0.2223(3) 0.7246(2) 0.0472(11) Uani 1 1 d . . . . .
C66 C 0.6384(2) 0.2445(3) 0.4157(2) 0.0479(11) Uani 1 1 d . . . . .
C20 C 0.7753(2) 0.1134(2) 0.6740(2) 0.0484(11) Uani 1 1 d . . . . .
H20 H 0.819507 0.128710 0.690977 0.058 Uiso 1 1 calc R . . . .
C28 C 0.3657(2) 0.1211(2) 0.4980(2) 0.0443(11) Uani 1 1 d . . . . .
H28 H 0.328096 0.150054 0.475410 0.053 Uiso 1 1 calc R . . . .
C70 C 0.7037(2) 0.1491(2) 0.4909(2) 0.0475(11) Uani 1 1 d . . . . .
H70 H 0.714629 0.121916 0.530243 0.057 Uiso 1 1 calc R . . . .
C31 C 0.5444(2) -0.0741(2) 0.6227(2) 0.0482(11) Uani 1 1 d . . . . .
H31A H 0.591023 -0.088255 0.634457 0.058 Uiso 1 1 calc R . . . .
H31B H 0.519329 -0.115170 0.593619 0.058 Uiso 1 1 calc R . . . .
C61 C 0.4439(2) 0.3806(3) 0.5585(2) 0.0519(12) Uani 1 1 d . . . . .
H61 H 0.416093 0.399575 0.581197 0.062 Uiso 1 1 calc R . . . .
C27 C 0.3591(2) 0.0423(3) 0.5155(2) 0.0487(11) Uani 1 1 d . . . . .
H27 H 0.316778 0.019981 0.505202 0.058 Uiso 1 1 calc R . . . .
C63 C 0.4764(2) 0.3788(3) 0.4636(2) 0.0537(12) Uani 1 1 d . . . . .
H63 H 0.470779 0.395878 0.421444 0.064 Uiso 1 1 calc R . . . .
C5 C 0.6785(2) 0.5124(3) 0.6481(2) 0.0531(12) Uani 1 1 d . . . . .
H5 H 0.652088 0.558230 0.643820 0.064 Uiso 1 1 calc R . . . .
C73 C 0.6295(2) 0.4259(3) 0.3964(2) 0.0516(12) Uani 1 1 d . . . . .
C50 C 0.3753(3) 0.2744(3) 0.6980(2) 0.0557(12) Uani 1 1 d . . . . .
C21 C 0.7572(2) 0.0339(3) 0.6721(2) 0.0514(12) Uani 1 1 d . . . . .
H21 H 0.789571 -0.005277 0.688155 0.062 Uiso 1 1 calc R . . . .
C6 C 0.6492(2) 0.4395(2) 0.6307(2) 0.0498(11) Uani 1 1 d . . . . .
H6 H 0.603361 0.434491 0.613887 0.060 Uiso 1 1 calc R . . . .
C33 C 0.5012(2) -0.1394(3) 0.7028(2) 0.0544(12) Uani 1 1 d . . . . .
H33 H 0.499788 -0.187672 0.680552 0.065 Uiso 1 1 calc R . . . .
C47 C 0.6274(2) 0.1771(3) 0.7640(2) 0.0584(13) Uani 1 1 d . . . . .
H47 H 0.661626 0.157014 0.749810 0.070 Uiso 1 1 calc R . . . .
C74 C 0.6471(2) 0.4752(3) 0.3544(2) 0.0520(12) Uani 1 1 d . . . . .
H74 H 0.626455 0.469231 0.310212 0.062 Uiso 1 1 calc R . . . .
C72 C 0.5768(3) 0.3658(3) 0.3730(2) 0.0573(13) Uani 1 1 d . . . . .
H72A H 0.534462 0.389758 0.371240 0.069 Uiso 1 1 calc R . . . .
H72B H 0.574675 0.349554 0.329498 0.069 Uiso 1 1 calc R . . . .
C62 C 0.4362(3) 0.4047(3) 0.4965(2) 0.0613(14) Uani 1 1 d . . . . .
H62 H 0.402001 0.440154 0.476548 0.074 Uiso 1 1 calc R . . . .
C67 C 0.6712(3) 0.2290(3) 0.3725(2) 0.0598(13) Uani 1 1 d . . . . .
H67 H 0.660844 0.255845 0.333028 0.072 Uiso 1 1 calc R . . . .
C9 C 0.8712(2) 0.2643(3) 0.6299(2) 0.0563(13) Uani 1 1 d . . . . .
C64 C 0.5261(2) 0.3264(2) 0.4939(2) 0.0441(11) Uani 1 1 d . . . . .
C3 C 0.7871(2) 0.4548(3) 0.6804(2) 0.0540(12) Uani 1 1 d . . . . .
H3 H 0.833027 0.460250 0.696166 0.065 Uiso 1 1 calc R . . . .
C69 C 0.7359(2) 0.1340(3) 0.4474(2) 0.0537(12) Uani 1 1 d . . . . .
H69 H 0.770102 0.096335 0.457320 0.064 Uiso 1 1 calc R . . . .
C8 C 0.8522(2) 0.2857(3) 0.6872(2) 0.0479(11) Uani 1 1 d . . . . .
H8A H 0.861842 0.240697 0.717194 0.058 Uiso 1 1 calc R . . . .
H8B H 0.878431 0.331452 0.708533 0.058 Uiso 1 1 calc R . . . .
C77 C 0.7087(2) 0.4934(3) 0.4821(2) 0.0579(13) Uani 1 1 d . . . . .
H77 H 0.730194 0.498102 0.526214 0.069 Uiso 1 1 calc R . . . .
C75 C 0.6941(2) 0.5329(3) 0.3754(2) 0.0580(13) Uani 1 1 d . . . . .
H75 H 0.705312 0.565595 0.345480 0.070 Uiso 1 1 calc R . . . .
C4 C 0.7460(2) 0.5198(3) 0.6717(2) 0.0534(12) Uani 1 1 d . . . . .
H4 H 0.764340 0.570874 0.682226 0.064 Uiso 1 1 calc R . . . .
C78 C 0.6616(3) 0.4370(3) 0.4607(2) 0.0612(13) Uani 1 1 d . . . . .
H78 H 0.650442 0.404315 0.490674 0.073 Uiso 1 1 calc R . . . .
C68 C 0.7196(3) 0.1726(3) 0.3890(3) 0.0622(13) Uani 1 1 d . . . . .
H68 H 0.742489 0.159675 0.359949 0.075 Uiso 1 1 calc R . . . .
C79 C 0.7782(2) 0.6067(3) 0.4670(2) 0.0615(13) Uani 1 1 d . . . . .
C49 C 0.4292(2) 0.3343(3) 0.7027(2) 0.0603(13) Uani 1 1 d . . . . .
H49A H 0.413867 0.373790 0.668370 0.072 Uiso 1 1 calc R . . . .
H49B H 0.438883 0.362628 0.743572 0.072 Uiso 1 1 calc R . . . .
C55 C 0.3340(3) 0.2818(3) 0.7340(3) 0.0694(15) Uani 1 1 d . . . . .
H55 H 0.340501 0.324044 0.763511 0.083 Uiso 1 1 calc R . . . .
C35 C 0.4823(3) -0.0688(3) 0.7909(3) 0.0642(14) Uani 1 1 d . . . . .
C44 C 0.5258(3) 0.2391(3) 0.8077(2) 0.0668(15) Uani 1 1 d . . . . .
H44 H 0.491785 0.259705 0.821885 0.080 Uiso 1 1 calc R . . . .
C53 C 0.2707(3) 0.1672(3) 0.6850(3) 0.0670(14) Uani 1 1 d . . . . .
C52 C 0.3140(3) 0.1592(3) 0.6504(3) 0.0733(15) Uani 1 1 d . . . . .
H52 H 0.308308 0.116758 0.621167 0.088 Uiso 1 1 calc R . . . .
C51 C 0.3648(3) 0.2107(3) 0.6570(3) 0.0709(15) Uani 1 1 d . . . . .
H51 H 0.393590 0.202338 0.632676 0.085 Uiso 1 1 calc R . . . .
C10 C 0.9175(3) 0.2084(3) 0.6326(3) 0.0714(15) Uani 1 1 d . . . . .
H10 H 0.936652 0.180497 0.670929 0.086 Uiso 1 1 calc R . . . .
C54 C 0.2831(3) 0.2297(3) 0.7286(3) 0.0724(16) Uani 1 1 d . . . . .
H54 H 0.256144 0.236443 0.754993 0.087 Uiso 1 1 calc R . . . .
C82 C 0.8423(3) 0.5656(3) 0.5044(3) 0.0712(15) Uani 1 1 d . . . . .
H82A H 0.835858 0.537227 0.540577 0.107 Uiso 1 1 calc GR . . . .
H82B H 0.876454 0.605446 0.519735 0.107 Uiso 1 1 calc GR . . . .
H82C H 0.855195 0.528155 0.476780 0.107 Uiso 1 1 calc GR . . . .
C80 C 0.7547(3) 0.6629(3) 0.5087(3) 0.0814(17) Uani 1 1 d . . . . .
H80A H 0.713360 0.686748 0.484005 0.122 Uiso 1 1 calc GR . . . .
H80B H 0.787097 0.704553 0.524537 0.122 Uiso 1 1 calc GR . . . .
H80C H 0.748365 0.633634 0.544513 0.122 Uiso 1 1 calc GR . . . .
C36 C 0.5059(3) -0.0007(3) 0.7686(3) 0.0742(16) Uani 1 1 d . . . . .
H36 H 0.507937 0.047712 0.790805 0.089 Uiso 1 1 calc R . . . .
C34 C 0.4813(2) -0.1370(3) 0.7571(3) 0.0668(15) Uani 1 1 d . . . . .
H34 H 0.466504 -0.184452 0.771155 0.080 Uiso 1 1 calc R . . . .
C81 C 0.7911(3) 0.6561(3) 0.4140(3) 0.0767(16) Uani 1 1 d . . . . .
H81A H 0.805091 0.621193 0.385365 0.115 Uiso 1 1 calc GR . . . .
H81B H 0.825245 0.694916 0.432524 0.115 Uiso 1 1 calc GR . . . .
H81C H 0.751127 0.683569 0.390304 0.115 Uiso 1 1 calc GR . . . .
C37 C 0.5259(3) -0.0024(3) 0.7157(3) 0.0666(14) Uani 1 1 d . . . . .
H37 H 0.542052 0.044497 0.702249 0.080 Uiso 1 1 calc R . . . .
C38 C 0.4587(3) -0.0643(4) 0.8483(3) 0.0812(17) Uani 1 1 d . . . . .
C45 C 0.5750(3) 0.1933(3) 0.8462(3) 0.0785(17) Uani 1 1 d . . . . .
H45 H 0.574951 0.182009 0.888142 0.094 Uiso 1 1 calc R . . . .
C14 C 0.8439(3) 0.3014(4) 0.5729(3) 0.0824(18) Uani 1 1 d . . . . .
H14 H 0.810402 0.339116 0.569426 0.099 Uiso 1 1 calc R . . . .
C46 C 0.6253(3) 0.1629(3) 0.8249(2) 0.0740(16) Uani 1 1 d . . . . .
H46 H 0.658600 0.131989 0.852824 0.089 Uiso 1 1 calc R . . . .
C56 C 0.2135(3) 0.1103(3) 0.6759(3) 0.0785(16) Uani 1 1 d . . . . .
C12 C 0.9096(4) 0.2316(6) 0.5219(4) 0.108(2) Uani 1 1 d . U . . .
C41 C 0.3992(4) -0.0103(4) 0.8321(3) 0.106(2) Uani 1 1 d . U . . .
H41A H 0.363956 -0.034364 0.798272 0.159 Uiso 1 1 calc GR . . . .
H41B H 0.410467 0.041088 0.818014 0.159 Uiso 1 1 calc GR . . . .
H41C H 0.385061 -0.003092 0.869758 0.159 Uiso 1 1 calc GR . . . .
C11 C 0.9370(3) 0.1917(4) 0.5785(4) 0.098(2) Uani 1 1 d . U . . .
H11 H 0.969284 0.152607 0.580976 0.118 Uiso 1 1 calc R . . . .
C40 C 0.4416(4) -0.1451(4) 0.8692(4) 0.112(3) Uani 1 1 d . U . . .
H40A H 0.480164 -0.179080 0.880036 0.167 Uiso 1 1 calc GR . . . .
H40B H 0.407085 -0.169252 0.834701 0.167 Uiso 1 1 calc GR . . . .
H40C H 0.426485 -0.138850 0.906371 0.167 Uiso 1 1 calc GR . . . .
C17 C 1.0057(4) 0.2320(7) 0.4816(4) 0.148(4) Uani 1 1 d . U . . .
H17A H 1.013585 0.288295 0.491259 0.222 Uiso 1 1 calc GR . . . .
H17B H 1.020775 0.218097 0.445487 0.222 Uiso 1 1 calc GR . . . .
H17C H 1.029447 0.200508 0.518493 0.222 Uiso 1 1 calc GR . . . .
C13 C 0.8637(4) 0.2857(6) 0.5206(3) 0.111(2) Uani 1 1 d . U . . .
H13 H 0.844204 0.313880 0.482535 0.133 Uiso 1 1 calc R . . . .
C16 C 0.9146(4) 0.1435(7) 0.4365(5) 0.168(4) Uani 1 1 d . U . . .
H16A H 0.936326 0.100280 0.464442 0.252 Uiso 1 1 calc GR . . . .
H16B H 0.925135 0.140525 0.396656 0.252 Uiso 1 1 calc GR . . . .
H16C H 0.867427 0.138878 0.427904 0.252 Uiso 1 1 calc GR . . . .
C39 C 0.5125(4) -0.0310(6) 0.9042(3) 0.137(3) Uani 1 1 d . U . . .
H39A H 0.499352 -0.034441 0.942628 0.205 Uiso 1 1 calc GR . . . .
H39B H 0.520334 0.024450 0.895851 0.205 Uiso 1 1 calc GR . . . .
H39C H 0.552494 -0.061499 0.909912 0.205 Uiso 1 1 calc GR . . . .
C15 C 0.9356(4) 0.2155(7) 0.4658(4) 0.143(3) Uani 1 1 d . U . . .
C58 C 0.1645(4) 0.1372(5) 0.7074(5) 0.131(3) Uani 1 1 d . U . . .
H58A H 0.149272 0.190360 0.692506 0.196 Uiso 1 1 calc GR . . . .
H58B H 0.184866 0.138127 0.753369 0.196 Uiso 1 1 calc GR . . . .
H58C H 0.127613 0.100578 0.696774 0.196 Uiso 1 1 calc GR . . . .
C59 C 0.1730(5) 0.1072(7) 0.6058(4) 0.171(5) Uani 1 1 d . U . . .
H59A H 0.159865 0.160866 0.590523 0.256 Uiso 1 1 calc GR . . . .
H59B H 0.134227 0.074716 0.600917 0.256 Uiso 1 1 calc GR . . . .
H59C H 0.199174 0.084042 0.581101 0.256 Uiso 1 1 calc GR . . . .
C57 C 0.2357(4) 0.0315(4) 0.6997(7) 0.177(5) Uani 1 1 d . U . . .
H57A H 0.257454 0.034190 0.745467 0.266 Uiso 1 1 calc GR . . . .
H57B H 0.266315 0.011759 0.678493 0.266 Uiso 1 1 calc GR . . . .
H57C H 0.198355 -0.004260 0.691267 0.266 Uiso 1 1 calc GR . . . .
C18 C 0.8965(6) 0.2748(8) 0.4057(4) 0.191(5) Uani 1 1 d . U . . .
H18A H 0.849698 0.264523 0.394007 0.286 Uiso 1 1 calc GR . . . .
H18B H 0.911970 0.264332 0.369233 0.286 Uiso 1 1 calc GR . . . .
H18C H 0.905108 0.330070 0.418688 0.286 Uiso 1 1 calc GR . . . .
Cl2 Cl 0.83279(8) 0.24871(7) 0.84616(6) 0.0718(4) Uani 1 1 d . . . . .
Cl1 Cl 0.54177(8) 0.50915(10) 0.73719(8) 0.0899(5) Uani 1 1 d . . . . .
O8 O 0.7984(2) 0.19674(18) 0.79570(16) 0.0731(11) Uani 1 1 d . . . . .
O6 O 0.8251(3) 0.2240(2) 0.90311(19) 0.0986(15) Uani 1 1 d . . . . .
O5 O 0.8152(2) 0.32650(19) 0.82806(19) 0.0897(13) Uani 1 1 d . . . . .
O7 O 0.9044(2) 0.2447(3) 0.8573(2) 0.0935(13) Uani 1 1 d . . . . .
O4 O 0.51284(18) 0.4841(2) 0.67379(18) 0.0810(11) Uani 1 1 d . . . . .
O1 O 0.4927(2) 0.5205(3) 0.7678(2) 0.1124(16) Uani 1 1 d . . . . .
O2 O 0.5751(2) 0.5813(3) 0.7377(3) 0.1276(19) Uani 1 1 d . . . . .
O3 O 0.5901(3) 0.4517(4) 0.7690(3) 0.135(2) Uani 1 1 d . . . . .
O1E O 0.1933(4) 0.0089(5) 0.4558(3) 0.162(3) Uani 1 1 d . U . . .
C2E C 0.1796(5) 0.1332(4) 0.3925(5) 0.168(4) Uani 1 1 d . U . . .
H2EA H 0.173534 0.183074 0.412343 0.253 Uiso 1 1 calc GR . . . .
H2EB H 0.152771 0.133161 0.347990 0.253 Uiso 1 1 calc GR . . . .
H2EC H 0.225497 0.127403 0.394879 0.253 Uiso 1 1 calc GR . . . .
C1E C 0.1577(6) 0.0580(9) 0.4301(5) 0.166(4) Uani 1 1 d . U . . .
C3E C 0.0880(6) 0.0450(10) 0.4234(6) 0.226(6) Uani 1 1 d . U . . .
H3EA H 0.075718 -0.008874 0.408147 0.338 Uiso 1 1 calc GR . . . .
H3EB H 0.061550 0.083030 0.392948 0.338 Uiso 1 1 calc GR . . . .
H3EC H 0.080736 0.052252 0.464506 0.338 Uiso 1 1 calc GR . . . .

loop_
_atom_site_aniso_label
_atom_site_aniso_U_11
_atom_site_aniso_U_22
_atom_site_aniso_U_33
_atom_site_aniso_U_23
_atom_site_aniso_U_13
_atom_site_aniso_U_12
Fe1 0.0420(4) 0.0262(4) 0.0423(4) 0.0014(3) 0.0035(3) 0.0002(3)
N8 0.052(2) 0.0257(17) 0.044(2) 0.0017(15) 0.0105(17) -0.0005(16)
N3 0.045(2) 0.0267(17) 0.0400(19) 0.0017(15) 0.0059(16) 0.0011(15)
N7 0.042(2) 0.042(2) 0.046(2) -0.0015(17) 0.0027(17) -0.0026(17)
N4 0.045(2) 0.0322(18) 0.045(2) 0.0016(16) 0.0094(17) 0.0042(16)
N5 0.044(2) 0.0256(17) 0.046(2) -0.0004(16) 0.0029(17) -0.0041(15)
N10 0.063(3) 0.037(2) 0.045(2) 0.0065(17) 0.0065(19) -0.0001(18)
N9 0.054(2) 0.043(2) 0.053(2) 0.0043(18) 0.014(2) 0.0129(18)
N1 0.047(2) 0.0324(18) 0.043(2) -0.0001(15) 0.0038(17) 0.0011(16)
N6 0.045(2) 0.0308(18) 0.045(2) 0.0006(16) 0.0044(18) -0.0065(16)
N2 0.045(2) 0.0331(18) 0.041(2) 0.0008(15) 0.0095(16) 0.0014(16)
C24 0.047(3) 0.027(2) 0.037(2) -0.0005(17) 0.0073(19) 0.0015(19)
C71 0.048(3) 0.031(2) 0.044(3) -0.0023(19) 0.010(2) -0.0075(19)
C25 0.046(3) 0.032(2) 0.042(2) -0.0017(18) 0.010(2) -0.0018(19)
C65 0.048(3) 0.032(2) 0.043(3) -0.0005(19) 0.004(2) -0.0057(19)
C23 0.048(3) 0.030(2) 0.037(2) 0.0011(18) 0.007(2) 0.0021(19)
C7 0.048(3) 0.032(2) 0.041(2) -0.0007(18) 0.002(2) -0.0022(19)
C30 0.044(3) 0.031(2) 0.040(2) -0.0024(18) 0.009(2) -0.0008(19)
C1 0.048(3) 0.039(2) 0.042(3) 0.000(2) 0.006(2) -0.002(2)
C29 0.049(3) 0.032(2) 0.040(2) -0.0017(18) 0.009(2) -0.002(2)
C76 0.053(3) 0.047(3) 0.046(3) -0.003(2) 0.013(2) 0.001(2)
C19 0.042(3) 0.038(2) 0.039(2) -0.0052(19) 0.004(2) 0.002(2)
C60 0.046(3) 0.028(2) 0.044(2) -0.0003(19) 0.004(2) -0.0001(19)
C43 0.069(3) 0.046(3) 0.053(3) 0.003(2) 0.017(3) 0.013(2)
C2 0.051(3) 0.036(2) 0.043(3) 0.0004(19) 0.003(2) -0.005(2)
C32 0.047(3) 0.040(2) 0.050(3) 0.011(2) 0.010(2) 0.002(2)
C42 0.045(3) 0.031(2) 0.049(3) -0.0004(19) 0.004(2) -0.0003(19)
C26 0.058(3) 0.033(2) 0.047(3) -0.001(2) 0.014(2) -0.006(2)
C22 0.056(3) 0.032(2) 0.048(3) -0.0004(19) 0.008(2) 0.001(2)
C48 0.050(3) 0.047(3) 0.042(3) 0.000(2) 0.009(2) 0.005(2)
C66 0.055(3) 0.036(2) 0.051(3) 0.000(2) 0.014(2) -0.004(2)
C20 0.047(3) 0.041(3) 0.049(3) -0.005(2) 0.003(2) 0.003(2)
C28 0.041(2) 0.043(2) 0.044(3) -0.005(2) 0.005(2) 0.001(2)
C70 0.049(3) 0.034(2) 0.055(3) -0.004(2) 0.009(2) -0.010(2)
C31 0.059(3) 0.027(2) 0.053(3) 0.0022(19) 0.011(2) -0.004(2)
C61 0.056(3) 0.043(3) 0.049(3) -0.004(2) 0.005(2) 0.009(2)
C27 0.048(3) 0.042(3) 0.051(3) -0.009(2) 0.010(2) -0.012(2)
C63 0.061(3) 0.041(3) 0.049(3) 0.003(2) 0.003(2) 0.008(2)
C5 0.069(3) 0.033(2) 0.048(3) -0.001(2) 0.004(2) -0.001(2)
C73 0.059(3) 0.040(2) 0.049(3) 0.004(2) 0.007(2) 0.004(2)
C50 0.063(3) 0.051(3) 0.054(3) 0.006(2) 0.020(3) 0.009(2)
C21 0.053(3) 0.043(3) 0.051(3) -0.002(2) 0.004(2) 0.013(2)
C6 0.055(3) 0.037(2) 0.047(3) 0.001(2) 0.000(2) -0.006(2)
C33 0.050(3) 0.047(3) 0.060(3) 0.013(2) 0.008(2) 0.002(2)
C47 0.066(3) 0.053(3) 0.054(3) 0.010(2) 0.015(3) 0.024(3)
C74 0.056(3) 0.048(3) 0.047(3) -0.001(2) 0.009(2) 0.003(2)
C72 0.076(3) 0.040(3) 0.050(3) 0.005(2) 0.011(3) -0.002(2)
C62 0.069(3) 0.046(3) 0.058(3) 0.001(2) 0.003(3) 0.020(2)
C67 0.079(4) 0.051(3) 0.050(3) 0.003(2) 0.021(3) -0.008(3)
C9 0.051(3) 0.060(3) 0.056(3) -0.004(2) 0.015(2) -0.012(3)
C64 0.057(3) 0.027(2) 0.040(3) 0.0014(18) 0.003(2) -0.002(2)
C3 0.052(3) 0.052(3) 0.050(3) -0.004(2) 0.004(2) -0.008(2)
C69 0.055(3) 0.043(3) 0.065(3) -0.005(2) 0.021(3) -0.003(2)
C8 0.039(3) 0.049(3) 0.053(3) 0.000(2) 0.010(2) -0.008(2)
C77 0.063(3) 0.050(3) 0.054(3) -0.001(2) 0.008(2) -0.003(2)
C75 0.064(3) 0.048(3) 0.065(3) 0.007(2) 0.023(3) 0.008(2)
C4 0.069(3) 0.034(2) 0.047(3) -0.004(2) 0.004(2) -0.010(2)
C78 0.075(4) 0.051(3) 0.056(3) 0.005(2) 0.018(3) -0.001(3)
C68 0.069(3) 0.052(3) 0.072(4) -0.008(3) 0.031(3) -0.006(3)
C79 0.062(3) 0.048(3) 0.066(3) -0.006(2) 0.007(3) -0.004(2)
C49 0.062(3) 0.054(3) 0.065(3) 0.001(2) 0.019(3) 0.018(3)
C55 0.081(4) 0.064(3) 0.066(4) -0.009(3) 0.026(3) 0.004(3)
C35 0.063(3) 0.068(4) 0.063(3) 0.014(3) 0.021(3) 0.009(3)
C44 0.079(4) 0.067(3) 0.057(3) 0.006(3) 0.026(3) 0.023(3)
C53 0.076(4) 0.058(3) 0.068(3) 0.008(3) 0.024(3) 0.001(3)
C52 0.080(4) 0.059(3) 0.087(4) -0.017(3) 0.034(3) -0.005(3)
C51 0.074(4) 0.064(3) 0.085(4) -0.010(3) 0.040(3) 0.003(3)
C10 0.078(4) 0.066(3) 0.078(4) -0.013(3) 0.035(3) -0.012(3)
C54 0.083(4) 0.076(4) 0.070(4) -0.003(3) 0.042(3) -0.005(3)
C82 0.060(3) 0.078(4) 0.072(4) -0.010(3) 0.013(3) 0.000(3)
C80 0.087(4) 0.058(3) 0.104(5) -0.027(3) 0.038(4) -0.015(3)
C36 0.099(4) 0.058(3) 0.073(4) -0.002(3) 0.039(3) 0.003(3)
C34 0.056(3) 0.064(3) 0.077(4) 0.031(3) 0.014(3) 0.003(3)
C81 0.076(4) 0.069(4) 0.084(4) 0.000(3) 0.023(3) -0.019(3)
C37 0.091(4) 0.047(3) 0.070(4) 0.002(3) 0.036(3) -0.003(3)
C38 0.089(4) 0.088(4) 0.074(4) 0.016(3) 0.035(4) 0.006(4)
C45 0.101(5) 0.080(4) 0.057(3) 0.014(3) 0.027(3) 0.030(4)
C14 0.069(4) 0.118(5) 0.059(4) 0.010(4) 0.018(3) -0.010(4)
C46 0.091(4) 0.079(4) 0.051(3) 0.016(3) 0.020(3) 0.034(3)
C56 0.090(4) 0.065(4) 0.087(4) 0.004(3) 0.036(4) -0.008(3)
C12 0.110(6) 0.153(7) 0.075(4) -0.044(4) 0.050(4) -0.056(5)
C41 0.122(6) 0.107(5) 0.109(5) 0.032(4) 0.065(5) 0.042(5)
C11 0.083(4) 0.104(5) 0.122(5) -0.035(4) 0.053(4) -0.026(4)
C40 0.126(6) 0.115(6) 0.125(6) 0.048(5) 0.085(5) 0.037(5)
C17 0.112(5) 0.254(11) 0.097(6) -0.069(6) 0.062(4) -0.074(6)
C13 0.088(5) 0.187(8) 0.062(4) -0.007(4) 0.027(4) -0.040(4)
C16 0.117(6) 0.250(9) 0.165(8) -0.124(7) 0.086(6) -0.061(7)
C39 0.134(7) 0.212(10) 0.074(5) -0.008(6) 0.047(5) -0.004(7)
C15 0.111(6) 0.238(9) 0.098(5) -0.072(5) 0.059(5) -0.065(6)
C58 0.132(7) 0.097(5) 0.190(9) -0.022(6) 0.089(7) -0.029(5)
C59 0.152(8) 0.233(12) 0.111(7) 0.000(7) 0.017(6) -0.113(9)
C57 0.094(6) 0.063(5) 0.360(16) 0.026(7) 0.048(8) -0.006(4)
C18 0.176(9) 0.323(13) 0.088(6) -0.021(7) 0.063(6) -0.018(9)
Cl2 0.1153(13) 0.0431(7) 0.0547(8) -0.0041(6) 0.0224(8) -0.0263(7)
Cl1 0.0741(10) 0.0926(11) 0.0853(11) -0.0075(9) -0.0020(9) -0.0001(9)
O8 0.115(3) 0.0390(17) 0.057(2) -0.0098(16) 0.015(2) -0.0277(19)
O6 0.152(4) 0.081(3) 0.065(3) -0.011(2) 0.035(3) -0.038(3)
O5 0.114(3) 0.0360(19) 0.095(3) -0.0047(19) -0.003(2) -0.011(2)
O7 0.086(3) 0.075(3) 0.114(4) 0.007(2) 0.022(3) -0.008(2)
O4 0.077(2) 0.069(2) 0.078(3) -0.020(2) -0.005(2) 0.003(2)
O1 0.097(3) 0.156(5) 0.089(3) -0.017(3) 0.034(3) -0.026(3)
O2 0.093(3) 0.120(4) 0.156(5) -0.065(4) 0.016(3) -0.037(3)
O3 0.110(4) 0.162(5) 0.104(4) 0.041(4) -0.012(3) 0.028(4)
O1E 0.147(5) 0.187(7) 0.143(5) 0.043(5) 0.031(4) 0.051(5)
C2E 0.197(9) 0.068(5) 0.163(8) -0.032(4) -0.060(7) 0.017(5)
C1E 0.136(7) 0.218(11) 0.133(8) 0.002(7) 0.028(6) 0.078(7)
C3E 0.139(7) 0.351(18) 0.187(11) -0.072(12) 0.050(8) 0.030(10)

loop_
_atom_type_symbol
_atom_type_description
_atom_type_scat_dispersion_real
_atom_type_scat_dispersion_imag
_atom_type_scat_source
C C 0.0181 0.0091 'International Tables Vol C Tables 4.2.6.8 and 6.1.1.4'
H H 0.0000 0.0000 'International Tables Vol C Tables 4.2.6.8 and 6.1.1.4'
Cl Cl 0.3639 0.7018 'International Tables Vol C Tables 4.2.6.8 and 6.1.1.4'
Fe Fe -1.1336 3.1974 'International Tables Vol C Tables 4.2.6.8 and 6.1.1.4'
N N 0.0311 0.0180 'International Tables Vol C Tables 4.2.6.8 and 6.1.1.4'
O O 0.0492 0.0322 'International Tables Vol C Tables 4.2.6.8 and 6.1.1.4'

loop_
_geom_angle_atom_site_label_1
_geom_angle_atom_site_label_2
_geom_angle_atom_site_label_3
_geom_angle
_geom_angle_site_symmetry_1
_geom_angle_site_symmetry_3
_geom_angle_publ_flag
N4 Fe1 N3 90.12(14) . . ?
N4 Fe1 N6 161.16(14) . . ?
N5 Fe1 N3 97.99(14) . . ?
N5 Fe1 N4 80.23(15) . . ?
N5 Fe1 N1 101.44(14) . . ?
N5 Fe1 N6 80.96(15) . . ?
N5 Fe1 N2 177.77(14) . . ?
N1 Fe1 N3 160.46(14) . . ?
N1 Fe1 N4 91.11(15) . . ?
N1 Fe1 N6 91.70(14) . . ?
N6 Fe1 N3 93.40(14) . . ?
N2 Fe1 N3 80.40(14) . . ?
N2 Fe1 N4 101.27(14) . . ?
N2 Fe1 N1 80.23(14) . . ?
N2 Fe1 N6 97.57(15) . . ?
C24 N8 C25 106.9(3) . . ?
C24 N8 C31 129.5(4) . . ?
C25 N8 C31 122.0(3) . . ?
C24 N3 Fe1 113.4(3) . . ?
C24 N3 C30 106.7(3) . . ?
C30 N3 Fe1 138.1(3) . . ?
C1 N7 C2 107.2(3) . . ?
C1 N7 C8 126.9(4) . . ?
C2 N7 C8 125.1(4) . . ?
C42 N4 Fe1 114.6(3) . . ?
C42 N4 C48 105.7(4) . . ?
C48 N4 Fe1 139.4(3) . . ?
C60 N5 Fe1 119.6(3) . . ?
C64 N5 Fe1 119.5(3) . . ?
C64 N5 C60 120.8(4) . . ?
C65 N10 C66 107.2(4) . . ?
C65 N10 C72 127.4(4) . . ?
C66 N10 C72 120.1(4) . . ?
C43 N9 C49 121.9(4) . . ?
C42 N9 C43 106.6(4) . . ?
C42 N9 C49 131.3(4) . . ?
C7 N1 Fe1 139.4(3) . . ?
C1 N1 Fe1 114.3(3) . . ?
C1 N1 C7 106.3(4) . . ?
C71 N6 Fe1 139.9(3) . . ?
C65 N6 Fe1 113.9(3) . . ?
C65 N6 C71 105.7(4) . . ?
C23 N2 Fe1 119.8(3) . . ?
C19 N2 Fe1 119.7(3) . . ?
C19 N2 C23 120.4(3) . . ?
N8 C24 C23 131.7(3) . . ?
N3 C24 N8 111.6(3) . . ?
N3 C24 C23 116.8(3) . . ?
N6 C71 C66 108.1(4) . . ?
N6 C71 C70 131.7(4) . . ?
C70 C71 C66 120.1(4) . . ?
N8 C25 C30 106.8(3) . . ?
C26 C25 N8 130.9(4) . . ?
C26 C25 C30 122.3(4) . . ?
N10 C65 C64 131.6(4) . . ?
N6 C65 N10 112.6(4) . . ?
N6 C65 C64 115.8(4) . . ?
N2 C23 C24 108.6(3) . . ?
N2 C23 C22 120.5(4) . . ?
C22 C23 C24 130.9(4) . . ?
N1 C7 C2 108.4(4) . . ?
N1 C7 C6 130.5(4) . . ?
C6 C7 C2 121.0(4) . . ?
N3 C30 C25 108.1(3) . . ?
N3 C30 C29 131.4(4) . . ?
C29 C30 C25 120.6(4) . . ?
N7 C1 C19 131.6(4) . . ?
N1 C1 N7 111.8(4) . . ?
N1 C1 C19 116.3(4) . . ?
C30 C29 H29 121.4 . . ?
C28 C29 C30 117.2(4) . . ?
C28 C29 H29 121.4 . . ?
C77 C76 C75 117.4(4) . . ?
C77 C76 C79 119.0(4) . . ?
C75 C76 C79 123.6(4) . . ?
N2 C19 C1 108.4(3) . . ?
N2 C19 C20 121.2(4) . . ?
C20 C19 C1 130.3(4) . . ?
N5 C60 C42 109.3(4) . . ?
N5 C60 C61 120.8(4) . . ?
C61 C60 C42 129.8(4) . . ?
N9 C43 C48 106.8(4) . . ?
N9 C43 C44 130.6(5) . . ?
C48 C43 C44 122.6(5) . . ?
N7 C2 C7 106.3(3) . . ?
N7 C2 C3 131.8(4) . . ?
C3 C2 C7 121.8(4) . . ?
C33 C32 C31 119.6(4) . . ?
C33 C32 C37 119.1(5) . . ?
C37 C32 C31 121.4(4) . . ?
N4 C42 N9 112.1(4) . . ?
N4 C42 C60 115.7(4) . . ?
N9 C42 C60 132.2(4) . . ?
C25 C26 H26 121.9 . . ?
C27 C26 C25 116.3(4) . . ?
C27 C26 H26 121.9 . . ?
C23 C22 H22 120.6 . . ?
C21 C22 C23 118.7(4) . . ?
C21 C22 H22 120.6 . . ?
N4 C48 C43 108.7(4) . . ?
N4 C48 C47 130.4(4) . . ?
C43 C48 C47 120.8(4) . . ?
N10 C66 C71 106.4(4) . . ?
C67 C66 N10 131.8(4) . . ?
C67 C66 C71 121.8(4) . . ?
C19 C20 H20 120.8 . . ?
C19 C20 C21 118.4(4) . . ?
C21 C20 H20 120.8 . . ?
C29 C28 H28 119.4 . . ?
C29 C28 C27 121.1(4) . . ?
C27 C28 H28 119.4 . . ?
C71 C70 H70 121.3 . . ?
C69 C70 C71 117.5(4) . . ?
C69 C70 H70 121.3 . . ?
N8 C31 C32 110.5(3) . . ?
N8 C31 H31A 109.5 . . ?
N8 C31 H31B 109.5 . . ?
C32 C31 H31A 109.5 . . ?
C32 C31 H31B 109.5 . . ?
H31A C31 H31B 108.1 . . ?
C60 C61 H61 121.3 . . ?
C60 C61 C62 117.5(4) . . ?
C62 C61 H61 121.3 . . ?
C26 C27 C28 122.5(4) . . ?
C26 C27 H27 118.8 . . ?
C28 C27 H27 118.8 . . ?
C62 C63 H63 121.1 . . ?
C62 C63 C64 117.8(4) . . ?
C64 C63 H63 121.1 . . ?
C6 C5 H5 119.4 . . ?
C6 C5 C4 121.3(4) . . ?
C4 C5 H5 119.4 . . ?
C74 C73 C72 120.7(4) . . ?
C74 C73 C78 116.9(4) . . ?
C78 C73 C72 122.3(4) . . ?
C55 C50 C49 121.2(5) . . ?
C55 C50 C51 116.7(5) . . ?
C51 C50 C49 122.1(5) . . ?
C22 C21 C20 120.7(4) . . ?
C22 C21 H21 119.7 . . ?
C20 C21 H21 119.7 . . ?
C7 C6 H6 121.4 . . ?
C5 C6 C7 117.3(4) . . ?
C5 C6 H6 121.4 . . ?
C32 C33 H33 120.2 . . ?
C32 C33 C34 119.7(5) . . ?
C34 C33 H33 120.2 . . ?
C48 C47 H47 121.4 . . ?
C46 C47 C48 117.1(5) . . ?
C46 C47 H47 121.4 . . ?
C73 C74 H74 119.3 . . ?
C75 C74 C73 121.5(4) . . ?
C75 C74 H74 119.3 . . ?
N10 C72 C73 111.6(4) . . ?
N10 C72 H72A 109.3 . . ?
N10 C72 H72B 109.3 . . ?
C73 C72 H72A 109.3 . . ?
C73 C72 H72B 109.3 . . ?
H72A C72 H72B 108.0 . . ?
C61 C62 H62 119.0 . . ?
C63 C62 C61 121.9(4) . . ?
C63 C62 H62 119.0 . . ?
C66 C67 H67 121.5 . . ?
C68 C67 C66 117.0(5) . . ?
C68 C67 H67 121.5 . . ?
C10 C9 C8 121.2(5) . . ?
C10 C9 C14 117.4(5) . . ?
C14 C9 C8 121.4(5) . . ?
N5 C64 C65 109.7(4) . . ?
N5 C64 C63 121.1(4) . . ?
C63 C64 C65 129.2(4) . . ?
C2 C3 H3 121.8 . . ?
C4 C3 C2 116.4(4) . . ?
C4 C3 H3 121.8 . . ?
C70 C69 H69 119.1 . . ?
C70 C69 C68 121.8(5) . . ?
C68 C69 H69 119.1 . . ?
N7 C8 C9 111.8(4) . . ?
N7 C8 H8A 109.3 . . ?
N7 C8 H8B 109.3 . . ?
C9 C8 H8A 109.3 . . ?
C9 C8 H8B 109.3 . . ?
H8A C8 H8B 107.9 . . ?
C76 C77 H77 119.4 . . ?
C78 C77 C76 121.1(5) . . ?
C78 C77 H77 119.4 . . ?
C76 C75 H75 119.5 . . ?
C74 C75 C76 120.9(5) . . ?
C74 C75 H75 119.5 . . ?
C5 C4 H4 118.9 . . ?
C3 C4 C5 122.1(4) . . ?
C3 C4 H4 118.9 . . ?
C73 C78 H78 118.9 . . ?
C77 C78 C73 122.2(5) . . ?
C77 C78 H78 118.9 . . ?
C67 C68 C69 121.7(5) . . ?
C67 C68 H68 119.1 . . ?
C69 C68 H68 119.1 . . ?
C76 C79 C82 109.3(4) . . ?
C80 C79 C76 108.8(4) . . ?
C80 C79 C82 111.4(5) . . ?
C80 C79 C81 107.4(5) . . ?
C81 C79 C76 111.6(4) . . ?
C81 C79 C82 108.3(4) . . ?
N9 C49 C50 112.6(4) . . ?
N9 C49 H49A 109.1 . . ?
N9 C49 H49B 109.1 . . ?
C50 C49 H49A 109.1 . . ?
C50 C49 H49B 109.1 . . ?
H49A C49 H49B 107.8 . . ?
C50 C55 H55 119.0 . . ?
C50 C55 C54 122.1(5) . . ?
C54 C55 H55 119.0 . . ?
C36 C35 C38 120.4(5) . . ?
C34 C35 C36 116.2(5) . . ?
C34 C35 C38 123.4(5) . . ?
C43 C44 H44 121.8 . . ?
C45 C44 C43 116.3(5) . . ?
C45 C44 H44 121.8 . . ?
C52 C53 C54 115.9(5) . . ?
C52 C53 C56 121.4(5) . . ?
C54 C53 C56 122.7(5) . . ?
C53 C52 H52 119.0 . . ?
C51 C52 C53 122.1(5) . . ?
C51 C52 H52 119.0 . . ?
C50 C51 H51 119.0 . . ?
C52 C51 C50 121.9(5) . . ?
C52 C51 H51 119.0 . . ?
C9 C10 H10 119.8 . . ?
C9 C10 C11 120.3(6) . . ?
C11 C10 H10 119.8 . . ?
C55 C54 C53 121.2(5) . . ?
C55 C54 H54 119.4 . . ?
C53 C54 H54 119.4 . . ?
C79 C82 H82A 109.5 . . ?
C79 C82 H82B 109.5 . . ?
C79 C82 H82C 109.5 . . ?
H82A C82 H82B 109.5 . . ?
H82A C82 H82C 109.5 . . ?
H82B C82 H82C 109.5 . . ?
C79 C80 H80A 109.5 . . ?
C79 C80 H80B 109.5 . . ?
C79 C80 H80C 109.5 . . ?
H80A C80 H80B 109.5 . . ?
H80A C80 H80C 109.5 . . ?
H80B C80 H80C 109.5 . . ?
C35 C36 H36 119.1 . . ?
C37 C36 C35 121.8(5) . . ?
C37 C36 H36 119.1 . . ?
C33 C34 H34 118.7 . . ?
C35 C34 C33 122.5(5) . . ?
C35 C34 H34 118.7 . . ?
C79 C81 H81A 109.5 . . ?
C79 C81 H81B 109.5 . . ?
C79 C81 H81C 109.5 . . ?
H81A C81 H81B 109.5 . . ?
H81A C81 H81C 109.5 . . ?
H81B C81 H81C 109.5 . . ?
C32 C37 H37 119.6 . . ?
C36 C37 C32 120.7(5) . . ?
C36 C37 H37 119.6 . . ?
C35 C38 C41 107.9(5) . . ?
C35 C38 C40 112.8(5) . . ?
C35 C38 C39 109.5(5) . . ?
C40 C38 C41 110.0(5) . . ?
C40 C38 C39 106.3(6) . . ?
C39 C38 C41 110.3(6) . . ?
C44 C45 H45 119.2 . . ?
C44 C45 C46 121.6(5) . . ?
C46 C45 H45 119.2 . . ?
C9 C14 H14 119.0 . . ?
C9 C14 C13 122.0(7) . . ?
C13 C14 H14 119.0 . . ?
C47 C46 C45 121.5(5) . . ?
C47 C46 H46 119.3 . . ?
C45 C46 H46 119.3 . . ?
C53 C56 C59 109.9(5) . . ?
C58 C56 C53 113.8(5) . . ?
C58 C56 C59 102.6(7) . . ?
C57 C56 C53 111.3(6) . . ?
C57 C56 C58 108.0(7) . . ?
C57 C56 C59 111.0(8) . . ?
C11 C12 C15 119.1(9) . . ?
C13 C12 C11 117.3(7) . . ?
C13 C12 C15 123.6(9) . . ?
C38 C41 H41A 109.5 . . ?
C38 C41 H41B 109.5 . . ?
C38 C41 H41C 109.5 . . ?
H41A C41 H41B 109.5 . . ?
H41A C41 H41C 109.5 . . ?
H41B C41 H41C 109.5 . . ?
C10 C11 H11 119.5 . . ?
C12 C11 C10 120.9(7) . . ?
C12 C11 H11 119.5 . . ?
C38 C40 H40A 109.5 . . ?
C38 C40 H40B 109.5 . . ?
C38 C40 H40C 109.5 . . ?
H40A C40 H40B 109.5 . . ?
H40A C40 H40C 109.5 . . ?
H40B C40 H40C 109.5 . . ?
H17A C17 H17B 109.5 . . ?
H17A C17 H17C 109.5 . . ?
H17B C17 H17C 109.5 . . ?
C15 C17 H17A 109.5 . . ?
C15 C17 H17B 109.5 . . ?
C15 C17 H17C 109.5 . . ?
C14 C13 H13 119.0 . . ?
C12 C13 C14 122.0(8) . . ?
C12 C13 H13 119.0 . . ?
H16A C16 H16B 109.5 . . ?
H16A C16 H16C 109.5 . . ?
H16B C16 H16C 109.5 . . ?
C15 C16 H16A 109.5 . . ?
C15 C16 H16B 109.5 . . ?
C15 C16 H16C 109.5 . . ?
C38 C39 H39A 109.5 . . ?
C38 C39 H39B 109.5 . . ?
C38 C39 H39C 109.5 . . ?
H39A C39 H39B 109.5 . . ?
H39A C39 H39C 109.5 . . ?
H39B C39 H39C 109.5 . . ?
C12 C15 C18 108.6(9) . . ?
C17 C15 C12 112.1(7) . . ?
C17 C15 C18 107.9(8) . . ?
C16 C15 C12 112.7(8) . . ?
C16 C15 C17 116.3(9) . . ?
C16 C15 C18 98.0(8) . . ?
C56 C58 H58A 109.5 . . ?
C56 C58 H58B 109.5 . . ?
C56 C58 H58C 109.5 . . ?
H58A C58 H58B 109.5 . . ?
H58A C58 H58C 109.5 . . ?
H58B C58 H58C 109.5 . . ?
C56 C59 H59A 109.5 . . ?
C56 C59 H59B 109.5 . . ?
C56 C59 H59C 109.5 . . ?
H59A C59 H59B 109.5 . . ?
H59A C59 H59C 109.5 . . ?
H59B C59 H59C 109.5 . . ?
C56 C57 H57A 109.5 . . ?
C56 C57 H57B 109.5 . . ?
C56 C57 H57C 109.5 . . ?
H57A C57 H57B 109.5 . . ?
H57A C57 H57C 109.5 . . ?
H57B C57 H57C 109.5 . . ?
C15 C18 H18A 109.5 . . ?
C15 C18 H18B 109.5 . . ?
C15 C18 H18C 109.5 . . ?
H18A C18 H18B 109.5 . . ?
H18A C18 H18C 109.5 . . ?
H18B C18 H18C 109.5 . . ?
O8 Cl2 O7 111.4(3) . . ?
O6 Cl2 O8 110.3(2) . . ?
O6 Cl2 O5 116.6(3) . . ?
O6 Cl2 O7 104.0(3) . . ?
O5 Cl2 O8 108.8(2) . . ?
O5 Cl2 O7 105.6(3) . . ?
O4 Cl1 O1 110.1(3) . . ?
O4 Cl1 O3 108.6(3) . . ?
O1 Cl1 O3 112.8(4) . . ?
O2 Cl1 O4 109.6(3) . . ?
O2 Cl1 O1 109.1(3) . . ?
O2 Cl1 O3 106.6(3) . . ?
H2EA C2E H2EB 109.5 . . ?
H2EA C2E H2EC 109.5 . . ?
H2EB C2E H2EC 109.5 . . ?
C1E C2E H2EA 109.5 . . ?
C1E C2E H2EB 109.5 . . ?
C1E C2E H2EC 109.5 . . ?
O1E C1E C2E 123.2(11) . . ?
O1E C1E C3E 116.4(15) . . ?
C3E C1E C2E 119.8(11) . . ?
C1E C3E H3EA 109.5 . . ?
C1E C3E H3EB 109.5 . . ?
C1E C3E H3EC 109.5 . . ?
H3EA C3E H3EB 109.5 . . ?
H3EA C3E H3EC 109.5 . . ?
H3EB C3E H3EC 109.5 . . ?

loop_
_geom_bond_atom_site_label_1
_geom_bond_atom_site_label_2
_geom_bond_distance
_geom_bond_site_symmetry_2
_geom_bond_publ_flag
Fe1 N3 1.968(3) . ?
Fe1 N4 1.964(4) . ?
Fe1 N5 1.908(3) . ?
Fe1 N1 1.956(3) . ?
Fe1 N6 1.965(4) . ?
Fe1 N2 1.908(3) . ?
N8 C24 1.366(5) . ?
N8 C25 1.391(5) . ?
N8 C31 1.472(5) . ?
N3 C24 1.341(5) . ?
N3 C30 1.393(5) . ?
N7 C1 1.359(6) . ?
N7 C2 1.385(5) . ?
N7 C8 1.474(6) . ?
N4 C42 1.336(5) . ?
N4 C48 1.377(6) . ?
N5 C60 1.354(5) . ?
N5 C64 1.346(5) . ?
N10 C65 1.350(6) . ?
N10 C66 1.383(6) . ?
N10 C72 1.468(5) . ?
N9 C43 1.378(6) . ?
N9 C42 1.346(6) . ?
N9 C49 1.463(6) . ?
N1 C7 1.389(5) . ?
N1 C1 1.336(6) . ?
N6 C71 1.395(6) . ?
N6 C65 1.344(5) . ?
N2 C23 1.362(5) . ?
N2 C19 1.359(5) . ?
C24 C23 1.456(6) . ?
C71 C66 1.417(6) . ?
C71 C70 1.396(6) . ?
C25 C30 1.404(6) . ?
C25 C26 1.391(6) . ?
C65 C64 1.474(6) . ?
C23 C22 1.386(6) . ?
C7 C2 1.404(6) . ?
C7 C6 1.392(6) . ?
C30 C29 1.393(6) . ?
C1 C19 1.466(6) . ?
C29 H29 0.9500 . ?
C29 C28 1.382(6) . ?
C76 C77 1.385(7) . ?
C76 C75 1.407(7) . ?
C76 C79 1.536(7) . ?
C19 C20 1.372(6) . ?
C60 C42 1.466(6) . ?
C60 C61 1.391(6) . ?
C43 C48 1.385(7) . ?
C43 C44 1.397(7) . ?
C2 C3 1.389(6) . ?
C32 C31 1.517(6) . ?
C32 C33 1.376(6) . ?
C32 C37 1.380(6) . ?
C26 H26 0.9500 . ?
C26 C27 1.367(6) . ?
C22 H22 0.9500 . ?
C22 C21 1.381(6) . ?
C48 C47 1.396(6) . ?
C66 C67 1.380(7) . ?
C20 H20 0.9500 . ?
C20 C21 1.396(6) . ?
C28 H28 0.9500 . ?
C28 C27 1.407(6) . ?
C70 H70 0.9500 . ?
C70 C69 1.373(6) . ?
C31 H31A 0.9900 . ?
C31 H31B 0.9900 . ?
C61 H61 0.9500 . ?
C61 C62 1.396(7) . ?
C27 H27 0.9500 . ?
C63 H63 0.9500 . ?
C63 C62 1.366(7) . ?
C63 C64 1.396(6) . ?
C5 H5 0.9500 . ?
C5 C6 1.385(6) . ?
C5 C4 1.396(7) . ?
C73 C74 1.388(6) . ?
C73 C72 1.496(6) . ?
C73 C78 1.396(7) . ?
C50 C49 1.524(7) . ?
C50 C55 1.371(7) . ?
C50 C51 1.384(7) . ?
C21 H21 0.9500 . ?
C6 H6 0.9500 . ?
C33 H33 0.9500 . ?
C33 C34 1.398(7) . ?
C47 H47 0.9500 . ?
C47 C46 1.385(7) . ?
C74 H74 0.9500 . ?
C74 C75 1.382(7) . ?
C72 H72A 0.9900 . ?
C72 H72B 0.9900 . ?
C62 H62 0.9500 . ?
C67 H67 0.9500 . ?
C67 C68 1.380(7) . ?
C9 C8 1.494(7) . ?
C9 C10 1.364(7) . ?
C9 C14 1.372(7) . ?
C3 H3 0.9500 . ?
C3 C4 1.389(7) . ?
C69 H69 0.9500 . ?
C69 C68 1.396(7) . ?
C8 H8A 0.9900 . ?
C8 H8B 0.9900 . ?
C77 H77 0.9500 . ?
C77 C78 1.370(7) . ?
C75 H75 0.9500 . ?
C4 H4 0.9500 . ?
C78 H78 0.9500 . ?
C68 H68 0.9500 . ?
C79 C82 1.546(7) . ?
C79 C80 1.518(7) . ?
C79 C81 1.534(7) . ?
C49 H49A 0.9900 . ?
C49 H49B 0.9900 . ?
C55 H55 0.9500 . ?
C55 C54 1.384(8) . ?
C35 C36 1.411(7) . ?
C35 C34 1.373(8) . ?
C35 C38 1.510(8) . ?
C44 H44 0.9500 . ?
C44 C45 1.381(7) . ?
C53 C52 1.384(7) . ?
C53 C54 1.404(8) . ?
C53 C56 1.531(8) . ?
C52 H52 0.9500 . ?
C52 C51 1.374(8) . ?
C51 H51 0.9500 . ?
C10 H10 0.9500 . ?
C10 C11 1.417(9) . ?
C54 H54 0.9500 . ?
C82 H82A 0.9800 . ?
C82 H82B 0.9800 . ?
C82 H82C 0.9800 . ?
C80 H80A 0.9800 . ?
C80 H80B 0.9800 . ?
C80 H80C 0.9800 . ?
C36 H36 0.9500 . ?
C36 C37 1.368(7) . ?
C34 H34 0.9500 . ?
C81 H81A 0.9800 . ?
C81 H81B 0.9800 . ?
C81 H81C 0.9800 . ?
C37 H37 0.9500 . ?
C38 C41 1.527(8) . ?
C38 C40 1.524(9) . ?
C38 C39 1.525(10) . ?
C45 H45 0.9500 . ?
C45 C46 1.408(8) . ?
C14 H14 0.9500 . ?
C14 C13 1.379(9) . ?
C46 H46 0.9500 . ?
C56 C58 1.503(9) . ?
C56 C59 1.536(10) . ?
C56 C57 1.460(9) . ?
C12 C11 1.388(11) . ?
C12 C13 1.343(11) . ?
C12 C15 1.539(10) . ?
C41 H41A 0.9800 . ?
C41 H41B 0.9800 . ?
C41 H41C 0.9800 . ?
C11 H11 0.9500 . ?
C40 H40A 0.9800 . ?
C40 H40B 0.9800 . ?
C40 H40C 0.9800 . ?
C17 H17A 0.9800 . ?
C17 H17B 0.9800 . ?
C17 H17C 0.9800 . ?
C17 C15 1.473(11) . ?
C13 H13 0.9500 . ?
C16 H16A 0.9800 . ?
C16 H16B 0.9800 . ?
C16 H16C 0.9800 . ?
C16 C15 1.389(12) . ?
C39 H39A 0.9800 . ?
C39 H39B 0.9800 . ?
C39 H39C 0.9800 . ?
C15 C18 1.676(15) . ?
C58 H58A 0.9800 . ?
C58 H58B 0.9800 . ?
C58 H58C 0.9800 . ?
C59 H59A 0.9800 . ?
C59 H59B 0.9800 . ?
C59 H59C 0.9800 . ?
C57 H57A 0.9800 . ?
C57 H57B 0.9800 . ?
C57 H57C 0.9800 . ?
C18 H18A 0.9800 . ?
C18 H18B 0.9800 . ?
C18 H18C 0.9800 . ?
Cl2 O8 1.439(3) . ?
Cl2 O6 1.388(4) . ?
Cl2 O5 1.394(4) . ?
Cl2 O7 1.491(5) . ?
Cl1 O4 1.418(4) . ?
Cl1 O1 1.435(5) . ?
Cl1 O2 1.415(5) . ?
Cl1 O3 1.443(5) . ?
O1E C1E 1.156(11) . ?
C2E H2EA 0.9800 . ?
C2E H2EB 0.9800 . ?
C2E H2EC 0.9800 . ?
C2E C1E 1.667(16) . ?
C1E C3E 1.483(15) . ?
C3E H3EA 0.9800 . ?
C3E H3EB 0.9800 . ?
C3E H3EC 0.9800 . ?
